data_4501729
loop_
_publ_author_name
'Jing, Xuemin'
'Meng, He'
'Li, Guanghua'
'Yu, Yang'
'Huo, Qisheng'
'Eddaoudi, Mohamed'
'Liu, Yunling'

_publ_section_title
;
 Construction of Three Metal&#x2212;Organic Frameworks Based on
 Multifunctional T-Shaped Tripodal Ligands, H3PyImDC
;
_journal_issue 8
_journal_name_full 'Crystal Growth &amp; Design'
_journal_page_first 3489
_journal_paper_doi 10.1021/cg1003403
_journal_volume 10
_journal_year 2010
_chemical_formula_moiety 'C30 H24 N9 Nd2 O16, N O3, 6(H2 O)'
_chemical_formula_sum 'C30 H36 N10 Nd2 O25'
_chemical_formula_weight 1225.17
_chemical_melting_point ?
_chemical_name_systematic
; 
 ? 
;
_space_group_IT_number 14
_symmetry_cell_setting monoclinic
_symmetry_space_group_name_Hall '-P 2ybc'
_symmetry_space_group_name_H-M 'P 1 21/c 1'
_atom_sites_solution_hydrogens geom
_atom_sites_solution_primary direct
_atom_sites_solution_secondary difmap
_audit_creation_method SHELXL-97
_cell_angle_alpha 90.00
_cell_angle_beta 119.66(3)
_cell_angle_gamma 90.00
_cell_formula_units_Z 4
_cell_length_a 10.550(2)
_cell_length_b 22.245(4)
_cell_length_c 19.971(4)
_cell_measurement_reflns_used 9255
_cell_measurement_temperature 298(2)
_cell_measurement_theta_max 27.48
_cell_measurement_theta_min 3.12
_cell_volume 4072.8(18)
_computing_cell_refinement Process-auto
_computing_data_collection Process-auto
_computing_data_reduction Process-auto
_computing_structure_refinement 'SHELXL-97 (Sheldrick, 1997)'
_computing_structure_solution 'SHELXS-97 (Sheldrick, 1990)'
_diffrn_ambient_temperature 298(2)
_diffrn_detector_area_resol_mean 10.0
_diffrn_measured_fraction_theta_full 0.990
_diffrn_measured_fraction_theta_max 0.990
_diffrn_measurement_device_type 'Rigaku RAXIS-RAPID'
_diffrn_measurement_method omega-scan
_diffrn_radiation_monochromator graphite
_diffrn_radiation_source 'fine-focus sealed tube'
_diffrn_radiation_type MoK\a
_diffrn_radiation_wavelength 0.71073
_diffrn_reflns_av_R_equivalents 0.0234
_diffrn_reflns_av_sigmaI/netI 0.0206
_diffrn_reflns_limit_h_max 13
_diffrn_reflns_limit_h_min -13
_diffrn_reflns_limit_k_max 28
_diffrn_reflns_limit_k_min -28
_diffrn_reflns_limit_l_max 25
_diffrn_reflns_limit_l_min -25
_diffrn_reflns_number 38514
_diffrn_reflns_theta_full 27.48
_diffrn_reflns_theta_max 27.48
_diffrn_reflns_theta_min 3.12
_diffrn_standards_decay_% 0
_diffrn_standards_interval_count 0
_diffrn_standards_interval_time 0
_diffrn_standards_number 0
_exptl_absorpt_coefficient_mu 2.630
_exptl_absorpt_correction_T_max 0.9400
_exptl_absorpt_correction_T_min 0.1241
_exptl_absorpt_correction_type empirical
_exptl_absorpt_process_details Process-auto
_exptl_crystal_colour pink
_exptl_crystal_density_diffrn 1.998
_exptl_crystal_density_meas ?
_exptl_crystal_density_method 'not measured'
_exptl_crystal_description block
_exptl_crystal_F_000 2424
_exptl_crystal_size_max 0.27
_exptl_crystal_size_mid 0.24
_exptl_crystal_size_min 0.21
_refine_diff_density_max 1.822
_refine_diff_density_min -1.342
_refine_diff_density_rms 0.109
_refine_ls_extinction_method none
_refine_ls_goodness_of_fit_ref 1.042
_refine_ls_hydrogen_treatment mixed
_refine_ls_matrix_type full
_refine_ls_number_parameters 646
_refine_ls_number_reflns 9255
_refine_ls_number_restraints 54
_refine_ls_restrained_S_all 1.044
_refine_ls_R_factor_all 0.0345
_refine_ls_R_factor_gt 0.0305
_refine_ls_shift/su_max 0.006
_refine_ls_shift/su_mean 0.000
_refine_ls_structure_factor_coef Fsqd
_refine_ls_weighting_details 'calc w=1/[\s^2^(Fo^2^)+(0.0254P)^2^+14.6619P] where P=(Fo^2^+2Fc^2^)/3'
_refine_ls_weighting_scheme calc
_refine_ls_wR_factor_gt 0.0712
_refine_ls_wR_factor_ref 0.0726
_reflns_number_gt 8433
_reflns_number_total 9255
_reflns_threshold_expression >2sigma(I)
_cod_data_source_file cg1003403_si_003.cif
_cod_data_source_block p21c
_cod_depositor_comments
;
The following automatic conversions were performed:

'_chemical_melting_point' value 'not measured' was changed to '?' -
the value is undefined or not given.

'_symmetry_cell_setting' value
'Monoclinic' changed to 'monoclinic' according to
/home/saulius/struct/CIF-dictionaries/cif_core.dic dictionary named
'cif_core.dic' version 2.4.2 from 2011-04-26.

Automatic conversion script
Id: cif_fix_values 1715 2011-07-08 13:25:40Z adriana 

The following automatic conversions were performed:

'_exptl_crystal_density_meas' value 'none' was changed to '?' - the
value is perceived as not measured.

Automatic conversion script
Id: cif_fix_values 3008 2015-01-20 13:52:24Z robertas 
;
_cod_original_sg_symbol_Hall -P2ybc
_cod_original_sg_symbol_H-M p2(1)/c
_cod_database_code 4501729

loop_
_symmetry_equiv_pos_as_xyz
'x, y, z'
'-x, y+1/2, -z+1/2'
'-x, -y, -z'
'x, -y-1/2, z-1/2'

loop_
_atom_site_label
_atom_site_type_symbol
_atom_site_fract_x
_atom_site_fract_y
_atom_site_fract_z
_atom_site_U_iso_or_equiv
_atom_site_adp_type
_atom_site_occupancy
_atom_site_symmetry_multiplicity
_atom_site_calc_flag
_atom_site_refinement_flags
Nd1 Nd 0.30932(2) 0.464131(7) 0.353834(9) 0.01940(5) Uani 1 1 d .
Nd2 Nd 0.113537(19) 0.530935(7) 0.139007(9) 0.01848(5) Uani 1 1 d .
O1 O 0.2113(3) 0.43635(10) 0.21334(13) 0.0252(5) Uani 1 1 d .
O2 O 0.3148(3) 0.35889(11) 0.28907(13) 0.0309(6) Uani 1 1 d .
O3 O 0.0586(3) 0.44921(11) 0.05456(14) 0.0338(6) Uani 1 1 d .
O4 O -0.0164(3) 0.38919(11) -0.04524(13) 0.0276(5) Uani 1 1 d .
O5 O 0.1993(3) 0.49893(11) 0.42649(16) 0.0337(6) Uani 1 1 d .
O6 O 0.1734(3) 0.54772(11) 0.51540(14) 0.0295(6) Uani 1 1 d .
H6 H 0.1879 0.5140 0.5344 0.080 Uiso 1 1 calc .
O7 O 0.0808(3) 0.52019(11) 0.26829(14) 0.0280(5) Uani 1 1 d .
O8 O 0.0223(3) 0.60454(12) 0.20233(14) 0.0335(6) Uani 1 1 d .
O9 O 0.5224(4) 0.46272(11) 0.56531(15) 0.0402(7) Uani 1 1 d .
O10 O 0.4235(3) 0.39885(11) 0.46720(13) 0.0310(6) Uani 1 1 d .
O11 O 0.6634(3) 0.45198(10) 0.72411(13) 0.0261(5) Uani 1 1 d .
O12 O 0.7083(3) 0.37621(11) 0.80266(13) 0.0282(5) Uani 1 1 d .
O13 O 0.5450(3) 0.43948(14) 0.35858(17) 0.0409(7) Uani 1 1 d D
O14 O 0.1002(4) 0.39438(14) 0.32662(18) 0.0422(7) Uani 1 1 d D
O15 O -0.1443(3) 0.50692(11) 0.09077(16) 0.0315(6) Uani 1 1 d D
O16 O 0.3095(3) 0.52705(11) 0.10991(18) 0.0342(6) Uani 1 1 d D
N1 N 0.2210(3) 0.27935(11) 0.17016(15) 0.0201(5) Uani 1 1 d .
H1 H 0.2698 0.2625 0.2146 0.080 Uiso 1 1 calc .
N2 N 0.0921(3) 0.29000(12) 0.04332(15) 0.0205(6) Uani 1 1 d .
N3 N 0.1740(4) 0.06715(13) 0.06025(19) 0.0323(7) Uani 1 1 d .
N4 N 0.1854(3) 0.65721(12) 0.44986(16) 0.0230(6) Uani 1 1 d .
N5 N 0.0998(3) 0.67498(12) 0.32595(16) 0.0234(6) Uani 1 1 d .
H5 H 0.0701 0.6945 0.2836 0.080 Uiso 1 1 calc .
N6 N 0.2336(4) 0.88714(14) 0.4428(2) 0.0373(8) Uani 1 1 d .
N7 N 0.4814(3) 0.30304(12) 0.56191(15) 0.0216(6) Uani 1 1 d .
H7 H 0.4421 0.2933 0.5141 0.080 Uiso 1 1 calc .
N8 N 0.5760(3) 0.29383(12) 0.68801(16) 0.0221(6) Uani 1 1 d .
N9 N 0.4235(4) 0.07766(14) 0.5986(2) 0.0396(8) Uani 1 1 d .
C1 C 0.1607(4) 0.25147(14) 0.10111(18) 0.0203(6) Uani 1 1 d .
C2 C 0.1901(4) 0.33952(13) 0.15647(17) 0.0181(6) Uani 1 1 d .
C3 C 0.1095(4) 0.34511(13) 0.07666(17) 0.0181(6) Uani 1 1 d .
C4 C 0.2184(6) 0.08500(18) 0.1315(2) 0.0441(11) Uani 1 1 d .
H4 H 0.2517 0.0568 0.1710 0.080 Uiso 1 1 calc .
C5 C 0.2158(5) 0.14537(17) 0.1480(2) 0.0374(9) Uani 1 1 d .
H5A H 0.2464 0.1577 0.1983 0.080 Uiso 1 1 calc .
C6 C 0.1670(4) 0.18692(14) 0.08900(19) 0.0219(6) Uani 1 1 d .
C7 C 0.1213(5) 0.16618(17) 0.0150(2) 0.0359(9) Uani 1 1 d .
H7A H 0.0881 0.1931 -0.0259 0.080 Uiso 1 1 calc .
C8 C 0.1252(5) 0.10581(18) 0.0023(2) 0.0397(10) Uani 1 1 d .
H8 H 0.0932 0.0919 -0.0475 0.080 Uiso 1 1 calc .
C9 C 0.2421(4) 0.38087(14) 0.22314(18) 0.0200(6) Uani 1 1 d .
C10 C 0.0461(3) 0.39882(14) 0.02557(17) 0.0184(6) Uani 1 1 d .
C11 C 0.1540(4) 0.69927(14) 0.39674(19) 0.0218(6) Uani 1 1 d .
C12 C 0.1527(4) 0.60355(14) 0.41084(18) 0.0206(6) Uani 1 1 d .
C13 C 0.1001(4) 0.61351(14) 0.33319(19) 0.0211(6) Uani 1 1 d .
C14 C 0.2775(5) 0.84703(17) 0.4994(2) 0.0372(9) Uani 1 1 d .
H14 H 0.3258 0.8610 0.5499 0.080 Uiso 1 1 calc .
C15 C 0.2552(5) 0.78552(16) 0.4874(2) 0.0319(8) Uani 1 1 d .
H15 H 0.2890 0.7592 0.5289 0.080 Uiso 1 1 calc .
C16 C 0.1818(4) 0.76392(15) 0.4124(2) 0.0239(7) Uani 1 1 d .
C17 C 0.1376(5) 0.80555(17) 0.3533(2) 0.0368(9) Uani 1 1 d .
H17 H 0.0888 0.7932 0.3021 0.080 Uiso 1 1 calc .
C18 C 0.1674(6) 0.86580(17) 0.3720(3) 0.0416(10) Uani 1 1 d .
H18 H 0.1386 0.8931 0.3318 0.080 Uiso 1 1 calc .
C19 C 0.1771(4) 0.54567(14) 0.45360(19) 0.0215(6) Uani 1 1 d .
C20 C 0.0613(4) 0.57677(15) 0.26347(19) 0.0231(7) Uani 1 1 d .
C21 C 0.5168(4) 0.26473(14) 0.62148(19) 0.0215(6) Uani 1 1 d .
C22 C 0.5190(4) 0.35986(14) 0.59122(18) 0.0195(6) Uani 1 1 d .
C23 C 0.5790(4) 0.35342(14) 0.67040(18) 0.0196(6) Uani 1 1 d .
C24 C 0.3831(6) 0.11189(19) 0.5373(3) 0.0444(11) Uani 1 1 d .
H24 H 0.3323 0.0941 0.4889 0.080 Uiso 1 1 calc .
C25 C 0.4122(5) 0.17307(17) 0.5413(2) 0.0371(9) Uani 1 1 d .
H25 H 0.3807 0.1955 0.4965 0.080 Uiso 1 1 calc .
C26 C 0.4888(4) 0.19992(14) 0.6127(2) 0.0234(7) Uani 1 1 d .
C27 C 0.5346(5) 0.16374(17) 0.6777(2) 0.0341(9) Uani 1 1 d .
H27 H 0.5882 0.1797 0.7270 0.080 Uiso 1 1 calc .
C28 C 0.4983(5) 0.10378(18) 0.6669(3) 0.0391(9) Uani 1 1 d .
H28 H 0.5281 0.0800 0.7105 0.080 Uiso 1 1 calc .
C29 C 0.4874(4) 0.41143(15) 0.53753(18) 0.0221(6) Uani 1 1 d .
C30 C 0.6513(4) 0.39675(14) 0.73557(18) 0.0201(6) Uani 1 1 d .
N10 N 0.6536(8) 0.5803(4) 0.1651(4) 0.1051(9) Uani 1 1 d U
O17 O 0.5654(7) 0.5927(3) 0.1904(3) 0.1051(9) Uani 1 1 d U
O18 O 0.7112(7) 0.5297(3) 0.1793(4) 0.1051(9) Uani 1 1 d U
O19 O 0.6872(6) 0.6267(3) 0.1411(3) 0.1051(9) Uani 1 1 d U
O1W O 0.8682(4) 0.27095(13) 0.87696(17) 0.0430(7) Uani 1 1 d D
O2W O 0.4668(5) 0.2208(2) 0.3016(2) 0.0654(11) Uani 1 1 d D
O3W O 0.3657(5) 0.26905(17) 0.4031(2) 0.0671(11) Uani 1 1 d D
O4W O 0.7400(5) 0.34139(18) 0.3824(2) 0.0718(12) Uani 1 1 d D
O5W O 0.0500(5) 0.2598(3) 0.3202(3) 0.0876(15) Uani 1 1 d D
O6W O -0.1485(5) 0.4376(3) 0.3199(3) 0.0967(16) Uani 1 1 d D
H13A H 0.579(6) 0.3981(12) 0.359(3) 0.090 Uiso 1 1 d D
H13B H 0.631(4) 0.456(2) 0.402(3) 0.090 Uiso 1 1 d D
H14A H 0.101(6) 0.3507(9) 0.328(4) 0.090 Uiso 1 1 d D
H14B H 0.005(4) 0.405(2) 0.322(4) 0.090 Uiso 1 1 d D
H15A H -0.185(6) 0.4683(16) 0.065(3) 0.090 Uiso 1 1 d D
H15B H -0.209(6) 0.523(2) 0.109(4) 0.090 Uiso 1 1 d D
H16A H 0.350(6) 0.4886(15) 0.104(4) 0.090 Uiso 1 1 d D
H16B H 0.396(4) 0.548(2) 0.146(3) 0.090 Uiso 1 1 d D
H1A H 0.934(5) 0.291(2) 0.9263(19) 0.090 Uiso 1 1 d D
H1B H 0.801(5) 0.303(2) 0.845(3) 0.090 Uiso 1 1 d D
H2A H 0.471(7) 0.1790(13) 0.317(4) 0.090 Uiso 1 1 d D
H2B H 0.541(6) 0.223(3) 0.287(4) 0.090 Uiso 1 1 d D
H3A H 0.387(7) 0.2356(17) 0.377(3) 0.090 Uiso 1 1 d D
H3B H 0.360(7) 0.3066(14) 0.375(3) 0.090 Uiso 1 1 d D
H4A H 0.763(7) 0.2983(10) 0.384(4) 0.090 Uiso 1 1 d D
H4B H 0.780(7) 0.362(2) 0.353(4) 0.090 Uiso 1 1 d D
H5B H 0.050(6) 0.2137(11) 0.332(4) 0.090 Uiso 1 1 d D
H5C H 0.160(3) 0.267(2) 0.356(3) 0.090 Uiso 1 1 d D
H6A H -0.188(6) 0.469(2) 0.278(3) 0.090 Uiso 1 1 d D
H6B H -0.223(5) 0.428(3) 0.333(4) 0.090 Uiso 1 1 d D

loop_
_atom_site_aniso_label
_atom_site_aniso_U_11
_atom_site_aniso_U_22
_atom_site_aniso_U_33
_atom_site_aniso_U_23
_atom_site_aniso_U_13
_atom_site_aniso_U_12
Nd1 0.02813(10) 0.01343(8) 0.01275(8) 0.00054(6) 0.00713(7) 0.00166(6)
Nd2 0.02658(10) 0.01083(8) 0.01421(8) 0.00043(5) 0.00717(7) 0.00167(6)
O1 0.0404(15) 0.0129(10) 0.0177(11) -0.0002(8) 0.0109(10) 0.0037(10)
O2 0.0468(16) 0.0195(12) 0.0157(11) 0.0023(9) 0.0072(11) 0.0082(11)
O3 0.0542(18) 0.0138(11) 0.0212(12) -0.0008(9) 0.0093(12) 0.0063(11)
O4 0.0405(15) 0.0198(11) 0.0141(11) 0.0020(9) 0.0069(10) 0.0029(10)
O5 0.0601(19) 0.0170(12) 0.0357(15) 0.0013(10) 0.0328(14) 0.0053(12)
O6 0.0496(16) 0.0190(11) 0.0261(13) 0.0027(9) 0.0235(12) 0.0021(11)
O7 0.0318(14) 0.0206(11) 0.0250(12) -0.0048(9) 0.0090(11) 0.0037(10)
O8 0.0509(17) 0.0279(13) 0.0216(12) 0.0023(10) 0.0180(12) 0.0098(12)
O9 0.0593(19) 0.0207(13) 0.0204(13) 0.0025(10) 0.0044(13) -0.0124(12)
O10 0.0456(16) 0.0229(12) 0.0151(11) 0.0030(9) 0.0078(11) 0.0040(11)
O11 0.0393(14) 0.0162(11) 0.0183(11) 0.0001(9) 0.0107(11) -0.0046(10)
O12 0.0397(15) 0.0197(11) 0.0161(11) 0.0007(9) 0.0070(11) -0.0014(10)
O13 0.0323(15) 0.0454(17) 0.0374(16) -0.0059(13) 0.0114(13) 0.0033(13)
O14 0.0497(18) 0.0358(15) 0.0452(17) -0.0093(13) 0.0266(15) -0.0137(14)
O15 0.0298(14) 0.0227(12) 0.0397(15) -0.0045(11) 0.0155(12) -0.0035(11)
O16 0.0403(16) 0.0204(12) 0.0480(17) -0.0050(11) 0.0265(14) 0.0009(11)
N1 0.0285(15) 0.0123(12) 0.0163(12) 0.0015(9) 0.0086(11) 0.0042(11)
N2 0.0272(15) 0.0141(12) 0.0176(13) 0.0000(10) 0.0090(11) 0.0020(11)
N3 0.0375(18) 0.0190(14) 0.0385(18) -0.0046(12) 0.0174(15) 0.0009(13)
N4 0.0300(15) 0.0167(13) 0.0232(14) -0.0015(10) 0.0139(12) 0.0008(11)
N5 0.0320(16) 0.0179(13) 0.0220(14) 0.0013(10) 0.0148(12) 0.0034(11)
N6 0.046(2) 0.0188(15) 0.047(2) -0.0023(13) 0.0233(17) 0.0007(14)
N7 0.0264(15) 0.0183(13) 0.0162(13) -0.0005(10) 0.0077(11) -0.0039(11)
N8 0.0284(15) 0.0162(13) 0.0199(13) 0.0009(10) 0.0105(12) -0.0025(11)
N9 0.052(2) 0.0198(15) 0.053(2) -0.0031(14) 0.0310(19) -0.0080(15)
C1 0.0256(17) 0.0144(14) 0.0193(15) -0.0001(11) 0.0098(13) 0.0018(12)
C2 0.0236(16) 0.0124(13) 0.0166(14) 0.0015(11) 0.0086(13) 0.0020(12)
C3 0.0223(16) 0.0132(13) 0.0160(14) 0.0008(11) 0.0074(12) 0.0018(12)
C4 0.069(3) 0.0215(18) 0.034(2) 0.0055(15) 0.019(2) 0.0053(19)
C5 0.057(3) 0.0218(18) 0.0267(19) 0.0015(14) 0.0159(19) 0.0058(17)
C6 0.0251(17) 0.0149(14) 0.0261(17) -0.0019(12) 0.0131(14) 0.0016(12)
C7 0.058(3) 0.0218(17) 0.0277(19) -0.0013(14) 0.0205(19) 0.0062(17)
C8 0.060(3) 0.0259(19) 0.030(2) -0.0061(15) 0.020(2) 0.0037(18)
C9 0.0265(17) 0.0156(14) 0.0161(14) 0.0001(11) 0.0092(13) 0.0009(12)
C10 0.0206(15) 0.0158(14) 0.0162(14) 0.0033(11) 0.0071(12) 0.0024(12)
C11 0.0258(17) 0.0183(15) 0.0235(16) -0.0018(12) 0.0137(14) 0.0011(13)
C12 0.0267(17) 0.0161(14) 0.0204(15) -0.0013(12) 0.0126(13) 0.0013(13)
C13 0.0274(17) 0.0151(14) 0.0222(16) -0.0004(12) 0.0133(14) 0.0007(12)
C14 0.042(2) 0.0254(18) 0.037(2) -0.0081(15) 0.0137(18) -0.0026(17)
C15 0.042(2) 0.0212(17) 0.0292(19) -0.0002(14) 0.0149(17) -0.0013(15)
C16 0.0288(18) 0.0167(15) 0.0308(18) -0.0006(13) 0.0182(15) 0.0022(13)
C17 0.057(3) 0.0218(18) 0.031(2) 0.0011(14) 0.0211(19) 0.0041(17)
C18 0.063(3) 0.0209(18) 0.042(2) 0.0071(16) 0.027(2) 0.0035(18)
C19 0.0254(17) 0.0183(15) 0.0209(15) 0.0007(12) 0.0115(13) -0.0010(13)
C20 0.0239(16) 0.0239(16) 0.0218(16) -0.0035(13) 0.0115(14) 0.0018(13)
C21 0.0238(17) 0.0180(15) 0.0211(16) 0.0012(12) 0.0098(13) -0.0020(13)
C22 0.0202(16) 0.0171(14) 0.0173(15) -0.0009(11) 0.0063(12) -0.0026(12)
C23 0.0218(16) 0.0163(14) 0.0178(15) 0.0013(11) 0.0075(13) -0.0014(12)
C24 0.065(3) 0.028(2) 0.042(2) -0.0113(17) 0.027(2) -0.018(2)
C25 0.056(3) 0.0233(18) 0.0291(19) -0.0047(14) 0.0189(19) -0.0114(17)
C26 0.0278(17) 0.0169(15) 0.0267(17) -0.0009(12) 0.0143(15) -0.0033(13)
C27 0.043(2) 0.0237(18) 0.031(2) 0.0041(15) 0.0144(17) -0.0037(16)
C28 0.049(3) 0.0237(18) 0.046(2) 0.0086(17) 0.025(2) -0.0002(17)
C29 0.0239(16) 0.0205(15) 0.0170(15) 0.0033(12) 0.0065(13) -0.0011(13)
C30 0.0222(16) 0.0181(15) 0.0194(15) 0.0005(12) 0.0099(13) -0.0018(12)
N10 0.1044(10) 0.1073(10) 0.1057(10) -0.0026(5) 0.0537(6) 0.0005(5)
O17 0.1044(10) 0.1073(10) 0.1057(10) -0.0026(5) 0.0537(6) 0.0005(5)
O18 0.1044(10) 0.1073(10) 0.1057(10) -0.0026(5) 0.0537(6) 0.0005(5)
O19 0.1044(10) 0.1073(10) 0.1057(10) -0.0026(5) 0.0537(6) 0.0005(5)
O1W 0.059(2) 0.0254(14) 0.0338(15) -0.0028(11) 0.0150(15) 0.0002(13)
O2W 0.063(2) 0.078(3) 0.044(2) -0.0006(19) 0.0178(18) 0.027(2)
O3W 0.115(4) 0.047(2) 0.0377(19) 0.0034(15) 0.036(2) -0.008(2)
O4W 0.095(3) 0.055(2) 0.042(2) -0.0031(17) 0.016(2) 0.025(2)
O5W 0.073(3) 0.130(4) 0.051(2) 0.013(3) 0.024(2) -0.001(3)
O6W 0.059(3) 0.131(5) 0.105(4) -0.005(3) 0.044(3) -0.001(3)

loop_
_atom_type_symbol
_atom_type_description
_atom_type_scat_dispersion_real
_atom_type_scat_dispersion_imag
_atom_type_scat_source
C C 0.0033 0.0016 'International Tables Vol C Tables 4.2.6.8 and 6.1.1.4'
H H 0.0000 0.0000 'International Tables Vol C Tables 4.2.6.8 and 6.1.1.4'
N N 0.0061 0.0033 'International Tables Vol C Tables 4.2.6.8 and 6.1.1.4'
O O 0.0106 0.0060 'International Tables Vol C Tables 4.2.6.8 and 6.1.1.4'
Nd Nd -0.1943 3.0179 'International Tables Vol C Tables 4.2.6.8 and 6.1.1.4'

loop_
_geom_angle_atom_site_label_1
_geom_angle_atom_site_label_2
_geom_angle_atom_site_label_3
_geom_angle
_geom_angle_site_symmetry_1
_geom_angle_site_symmetry_3
O9 Nd1 O5 77.79(11) 3_666 .
O9 Nd1 O10 85.23(9) 3_666 .
O5 Nd1 O10 78.18(9) . .
O9 Nd1 O7 105.61(9) 3_666 .
O5 Nd1 O7 70.03(9) . .
O10 Nd1 O7 142.90(9) . .
O9 Nd1 O13 74.22(11) 3_666 .
O5 Nd1 O13 145.06(10) . .
O10 Nd1 O13 79.04(10) . .
O7 Nd1 O13 137.89(10) . .
O9 Nd1 O14 148.41(11) 3_666 .
O5 Nd1 O14 72.24(10) . .
O10 Nd1 O14 79.17(11) . .
O7 Nd1 O14 73.40(10) . .
O13 Nd1 O14 128.26(10) . .
O9 Nd1 O11 68.73(9) 3_666 3_666
O5 Nd1 O11 111.76(8) . 3_666
O10 Nd1 O11 148.36(9) . 3_666
O7 Nd1 O11 64.91(9) . 3_666
O13 Nd1 O11 76.83(10) . 3_666
O14 Nd1 O11 132.22(10) . 3_666
O9 Nd1 O1 132.90(9) 3_666 .
O5 Nd1 O1 133.98(10) . .
O10 Nd1 O1 128.51(8) . .
O7 Nd1 O1 68.75(8) . .
O13 Nd1 O1 80.92(10) . .
O14 Nd1 O1 77.18(10) . .
O11 Nd1 O1 66.97(7) 3_666 .
O9 Nd1 O2 137.84(11) 3_666 .
O5 Nd1 O2 134.92(9) . .
O10 Nd1 O2 79.08(8) . .
O7 Nd1 O2 110.47(8) . .
O13 Nd1 O2 64.52(10) . .
O14 Nd1 O2 65.56(10) . .
O11 Nd1 O2 108.02(8) 3_666 .
O1 Nd1 O2 49.51(7) . .
O9 Nd1 C9 142.99(11) 3_666 .
O5 Nd1 C9 138.99(10) . .
O10 Nd1 C9 103.65(9) . .
O7 Nd1 C9 88.88(9) . .
O13 Nd1 C9 72.46(10) . .
O14 Nd1 C9 68.08(10) . .
O11 Nd1 C9 88.28(8) 3_666 .
O1 Nd1 C9 24.86(8) . .
O2 Nd1 C9 24.73(8) . .
O9 Nd1 Nd2 106.92(7) 3_666 .
O5 Nd1 Nd2 112.40(7) . .
O10 Nd1 Nd2 165.04(6) . .
O7 Nd1 Nd2 43.15(6) . .
O13 Nd1 Nd2 95.61(8) . .
O14 Nd1 Nd2 93.71(8) . .
O11 Nd1 Nd2 39.30(6) 3_666 .
O1 Nd1 Nd2 36.54(5) . .
O2 Nd1 Nd2 86.01(5) . .
C9 Nd1 Nd2 61.40(6) . .
O3 Nd2 O16 74.65(10) . .
O3 Nd2 O4 98.84(8) . 3_565
O16 Nd2 O4 85.68(10) . 3_565
O3 Nd2 O15 73.62(10) . .
O16 Nd2 O15 144.51(10) . .
O4 Nd2 O15 83.86(9) 3_565 .
O3 Nd2 O1 69.86(8) . .
O16 Nd2 O1 87.81(9) . .
O4 Nd2 O1 168.16(8) 3_565 .
O15 Nd2 O1 95.85(9) . .
O3 Nd2 O8 147.08(10) . .
O16 Nd2 O8 136.63(9) . .
O4 Nd2 O8 77.93(8) 3_565 .
O15 Nd2 O8 73.47(9) . .
O1 Nd2 O8 113.39(8) . .
O3 Nd2 O11 129.79(9) . 3_666
O16 Nd2 O11 79.70(10) . 3_666
O4 Nd2 O11 121.56(8) 3_565 3_666
O15 Nd2 O11 133.94(9) . 3_666
O1 Nd2 O11 66.70(8) . 3_666
O8 Nd2 O11 75.56(9) . 3_666
O3 Nd2 O12 142.19(10) . 3_666
O16 Nd2 O12 68.08(9) . 3_666
O4 Nd2 O12 72.70(8) 3_565 3_666
O15 Nd2 O12 138.72(8) . 3_666
O1 Nd2 O12 113.81(8) . 3_666
O8 Nd2 O12 68.75(9) . 3_666
O11 Nd2 O12 49.28(7) 3_666 3_666
O3 Nd2 O7 120.04(9) . .
O16 Nd2 O7 137.45(9) . .
O4 Nd2 O7 125.76(8) 3_565 .
O15 Nd2 O7 73.90(9) . .
O1 Nd2 O7 65.04(7) . .
O8 Nd2 O7 48.62(8) . .
O11 Nd2 O7 60.05(8) 3_666 .
O12 Nd2 O7 92.63(8) 3_666 .
O3 Nd2 C30 145.98(10) . 3_666
O16 Nd2 C30 76.41(9) . 3_666
O4 Nd2 C30 96.44(9) 3_565 3_666
O15 Nd2 C30 138.45(9) . 3_666
O1 Nd2 C30 91.61(9) . 3_666
O8 Nd2 C30 66.10(9) . 3_666
O11 Nd2 C30 25.13(8) 3_666 3_666
O12 Nd2 C30 24.84(8) 3_666 3_666
O7 Nd2 C30 72.53(8) . 3_666
O3 Nd2 C20 141.45(10) . .
O16 Nd2 C20 138.45(10) . .
O4 Nd2 C20 102.29(9) 3_565 .
O15 Nd2 C20 77.01(10) . .
O1 Nd2 C20 89.13(9) . .
O8 Nd2 C20 24.37(9) . .
O11 Nd2 C20 61.23(9) 3_666 .
O12 Nd2 C20 75.51(9) 3_666 .
O7 Nd2 C20 25.19(8) . .
C30 Nd2 C20 62.26(9) 3_666 .
O3 Nd2 Nd1 107.13(6) . .
O16 Nd2 Nd1 101.27(8) . .
O4 Nd2 Nd1 154.03(6) 3_565 .
O15 Nd2 Nd1 102.90(7) . .
O1 Nd2 Nd1 37.47(5) . .
O8 Nd2 Nd1 80.05(6) . .
O11 Nd2 Nd1 38.06(5) 3_666 .
O12 Nd2 Nd1 86.60(6) 3_666 .
O7 Nd2 Nd1 37.82(5) . .
C30 Nd2 Nd1 61.77(6) 3_666 .
C20 Nd2 Nd1 56.28(7) . .
C9 O1 Nd2 156.3(2) . .
C9 O1 Nd1 97.66(19) . .
Nd2 O1 Nd1 105.99(8) . .
C9 O2 Nd1 91.04(19) . .
C10 O3 Nd2 165.4(2) . .
C10 O4 Nd2 122.5(2) . 3_565
C19 O5 Nd1 141.7(2) . .
C19 O6 H6 109.5 . .
C20 O7 Nd1 127.8(2) . .
C20 O7 Nd2 86.3(2) . .
Nd1 O7 Nd2 99.04(9) . .
C20 O8 Nd2 98.4(2) . .
C29 O9 Nd1 153.6(3) . 3_666
C29 O10 Nd1 130.6(2) . .
C30 O11 Nd1 151.2(2) . 3_666
C30 O11 Nd2 94.10(19) . 3_666
Nd1 O11 Nd2 102.65(9) 3_666 3_666
C30 O12 Nd2 92.7(2) . 3_666
Nd1 O13 H13A 124(4) . .
Nd1 O13 H13B 115(4) . .
H13A O13 H13B 100(2) . .
Nd1 O14 H14A 128(3) . .
Nd1 O14 H14B 128(3) . .
H14A O14 H14B 104(3) . .
Nd2 O15 H15A 120(3) . .
Nd2 O15 H15B 128(3) . .
H15A O15 H15B 108(3) . .
Nd2 O16 H16A 122(4) . .
Nd2 O16 H16B 115(4) . .
H16A O16 H16B 101(3) . .
C1 N1 C2 107.4(3) . .
C1 N1 H1 126.3 . .
C2 N1 H1 126.3 . .
C1 N2 C3 105.8(3) . .
C4 N3 C8 121.6(3) . .
C11 N4 C12 105.4(3) . .
C11 N5 C13 108.1(3) . .
C11 N5 H5 126.0 . .
C13 N5 H5 125.9 . .
C18 N6 C14 116.5(3) . .
C21 N7 C22 108.0(3) . .
C21 N7 H7 126.0 . .
C22 N7 H7 126.0 . .
C21 N8 C23 105.9(3) . .
C24 N9 C28 117.1(3) . .
N2 C1 N1 111.7(3) . .
N2 C1 C6 122.6(3) . .
N1 C1 C6 125.6(3) . .
N1 C2 C3 105.4(3) . .
N1 C2 C9 118.7(3) . .
C3 C2 C9 135.9(3) . .
N2 C3 C2 109.7(3) . .
N2 C3 C10 118.6(3) . .
C2 C3 C10 131.7(3) . .
N3 C4 C5 120.7(4) . .
N3 C4 H4 119.7 . .
C5 C4 H4 119.7 . .
C6 C5 C4 119.2(4) . .
C6 C5 H5A 120.4 . .
C4 C5 H5A 120.4 . .
C5 C6 C7 118.2(3) . .
C5 C6 C1 122.9(3) . .
C7 C6 C1 118.8(3) . .
C8 C7 C6 119.8(4) . .
C8 C7 H7A 120.1 . .
C6 C7 H7A 120.1 . .
N3 C8 C7 120.6(4) . .
N3 C8 H8 119.7 . .
C7 C8 H8 119.7 . .
O2 C9 O1 121.4(3) . .
O2 C9 C2 117.7(3) . .
O1 C9 C2 120.9(3) . .
O2 C9 Nd1 64.23(17) . .
O1 C9 Nd1 57.48(16) . .
C2 C9 Nd1 173.0(2) . .
O3 C10 O4 124.0(3) . .
O3 C10 C3 119.7(3) . .
O4 C10 C3 116.3(3) . .
N4 C11 N5 111.4(3) . .
N4 C11 C16 125.1(3) . .
N5 C11 C16 123.5(3) . .
N4 C12 C13 110.3(3) . .
N4 C12 C19 120.0(3) . .
C13 C12 C19 129.7(3) . .
N5 C13 C12 104.8(3) . .
N5 C13 C20 117.6(3) . .
C12 C13 C20 137.2(3) . .
N6 C14 C15 123.8(4) . .
N6 C14 H14 118.1 . .
C15 C14 H14 118.1 . .
C16 C15 C14 118.9(3) . .
C16 C15 H15 120.5 . .
C14 C15 H15 120.5 . .
C15 C16 C17 117.4(3) . .
C15 C16 C11 121.0(3) . .
C17 C16 C11 121.6(3) . .
C18 C17 C16 118.8(4) . .
C18 C17 H17 120.6 . .
C16 C17 H17 120.6 . .
N6 C18 C17 124.6(4) . .
N6 C18 H18 117.7 . .
C17 C18 H18 117.7 . .
O5 C19 O6 124.1(3) . .
O5 C19 C12 119.1(3) . .
O6 C19 C12 116.8(3) . .
O8 C20 O7 121.9(3) . .
O8 C20 C13 116.8(3) . .
O7 C20 C13 120.9(3) . .
O8 C20 Nd2 57.18(17) . .
O7 C20 Nd2 68.55(18) . .
C13 C20 Nd2 152.9(2) . .
N8 C21 N7 111.2(3) . .
N8 C21 C26 124.7(3) . .
N7 C21 C26 124.1(3) . .
N7 C22 C23 105.3(3) . .
N7 C22 C29 119.3(3) . .
C23 C22 C29 135.4(3) . .
N8 C23 C22 109.6(3) . .
N8 C23 C30 117.8(3) . .
C22 C23 C30 132.4(3) . .
N9 C24 C25 123.5(4) . .
N9 C24 H24 118.2 . .
C25 C24 H24 118.2 . .
C26 C25 C24 118.9(4) . .
C26 C25 H25 120.6 . .
C24 C25 H25 120.6 . .
C25 C26 C27 117.9(3) . .
C25 C26 C21 122.0(3) . .
C27 C26 C21 120.0(3) . .
C28 C27 C26 118.2(4) . .
C28 C27 H27 120.9 . .
C26 C27 H27 120.9 . .
N9 C28 C27 124.4(4) . .
N9 C28 H28 117.8 . .
C27 C28 H28 117.8 . .
O9 C29 O10 125.6(3) . .
O9 C29 C22 118.3(3) . .
O10 C29 C22 116.1(3) . .
O12 C30 O11 120.6(3) . .
O12 C30 C23 117.7(3) . .
O11 C30 C23 121.5(3) . .
O12 C30 Nd2 62.48(17) . 3_666
O11 C30 Nd2 60.77(17) . 3_666
C23 C30 Nd2 159.6(2) . 3_666
O18 N10 O19 129.1(8) . .
O18 N10 O17 118.1(8) . .
O19 N10 O17 111.5(8) . .
H1A O1W H1B 105(3) . .
H2A O2W H2B 103(3) . .
H3A O3W H3B 108(3) . .
H4A O4W H4B 108(3) . .
H5B O5W H5C 97(2) . .
H6A O6W H6B 109(3) . .

loop_
_geom_bond_atom_site_label_1
_geom_bond_atom_site_label_2
_geom_bond_distance
_geom_bond_site_symmetry_2
Nd1 O9 2.360(3) 3_666
Nd1 O5 2.392(3) .
Nd1 O10 2.447(2) .
Nd1 O7 2.492(3) .
Nd1 O13 2.502(3) .
Nd1 O14 2.526(3) .
Nd1 O11 2.536(2) 3_666
Nd1 O1 2.540(2) .
Nd1 O2 2.689(2) .
Nd1 C9 2.986(3) .
Nd1 Nd2 4.0139(12) .
Nd2 O3 2.349(2) .
Nd2 O16 2.410(3) .
Nd2 O4 2.411(2) 3_565
Nd2 O15 2.453(3) .
Nd2 O1 2.486(2) .
Nd2 O8 2.532(3) .
Nd2 O11 2.605(3) 3_666
Nd2 O12 2.644(3) 3_666
Nd2 O7 2.779(3) .
Nd2 C30 2.978(3) 3_666
Nd2 C20 2.980(3) .
O1 C9 1.267(4) .
O2 C9 1.249(4) .
O3 C10 1.238(4) .
O4 C10 1.248(4) .
O4 Nd2 2.411(2) 3_565
O5 C19 1.247(4) .
O6 C19 1.255(4) .
O6 H6 0.8200 .
O7 C20 1.271(4) .
O8 C20 1.243(4) .
O9 C29 1.242(4) .
O9 Nd1 2.360(3) 3_666
O10 C29 1.252(4) .
O11 C30 1.268(4) .
O11 Nd1 2.536(2) 3_666
O11 Nd2 2.605(3) 3_666
O12 C30 1.252(4) .
O12 Nd2 2.644(3) 3_666
O13 H13A 0.988(19) .
O13 H13B 0.97(2) .
O14 H14A 0.972(19) .
O14 H14B 0.997(19) .
O15 H15A 0.985(19) .
O15 H15B 0.983(19) .
O16 H16A 0.986(19) .
O16 H16B 0.96(2) .
N1 C1 1.350(4) .
N1 C2 1.373(4) .
N1 H1 0.8600 .
N2 C1 1.328(4) .
N2 C3 1.363(4) .
N3 C4 1.320(5) .
N3 C8 1.325(5) .
N4 C11 1.328(4) .
N4 C12 1.373(4) .
N5 C11 1.348(4) .
N5 C13 1.375(4) .
N5 H5 0.8600 .
N6 C18 1.317(6) .
N6 C14 1.330(5) .
N7 C21 1.357(4) .
N7 C22 1.367(4) .
N7 H7 0.8600 .
N8 C21 1.324(4) .
N8 C23 1.376(4) .
N9 C24 1.320(6) .
N9 C28 1.326(6) .
C1 C6 1.463(4) .
C2 C3 1.392(4) .
C2 C9 1.482(4) .
C3 C10 1.497(4) .
C4 C5 1.387(5) .
C4 H4 0.9300 .
C5 C6 1.382(5) .
C5 H5A 0.9300 .
C6 C7 1.387(5) .
C7 C8 1.371(5) .
C7 H7A 0.9300 .
C8 H8 0.9300 .
C11 C16 1.470(4) .
C12 C13 1.382(4) .
C12 C19 1.495(4) .
C13 C20 1.486(4) .
C14 C15 1.389(5) .
C14 H14 0.9300 .
C15 C16 1.387(5) .
C15 H15 0.9300 .
C16 C17 1.387(5) .
C17 C18 1.385(5) .
C17 H17 0.9300 .
C18 H18 0.9300 .
C21 C26 1.465(4) .
C22 C23 1.390(4) .
C22 C29 1.491(4) .
C23 C30 1.491(4) .
C24 C25 1.389(5) .
C24 H24 0.9300 .
C25 C26 1.380(5) .
C25 H25 0.9300 .
C26 C27 1.396(5) .
C27 C28 1.375(5) .
C27 H27 0.9300 .
C28 H28 0.9300 .
C30 Nd2 2.978(3) 3_666
N10 O18 1.244(8) .
N10 O19 1.260(9) .
N10 O17 1.289(8) .
O1W H1A 0.98(2) .
O1W H1B 0.979(19) .
O2W H2A 0.969(19) .
O2W H2B 0.964(19) .
O3W H3A 0.992(19) .
O3W H3B 0.985(19) .
O4W H4A 0.986(19) .
O4W H4B 0.997(19) .
O5W H5B 1.052(19) .
O5W H5C 1.03(2) .
O6W H6A 1.010(19) .
O6W H6B 0.97(2) .

loop_
_geom_hbond_atom_site_label_D
_geom_hbond_atom_site_label_H
_geom_hbond_atom_site_label_A
_geom_hbond_distance_DH
_geom_hbond_distance_HA
_geom_hbond_distance_DA
_geom_hbond_angle_DHA
_geom_hbond_site_symmetry_A
O6 H6 N3 0.82 1.90 2.707(4) 166.2 4_566
N1 H1 O2W 0.86 2.15 2.928(5) 150.1 .
N5 H5 O5W 0.86 2.33 3.164(6) 164.7 2
N7 H7 O3W 0.86 2.02 2.880(4) 175.5 .
O13 H13A O4W 0.988(19) 1.97(4) 2.872(5) 150(5) .
O13 H13B O6 0.97(2) 1.90(3) 2.800(4) 153(5) 3_666
O14 H14A O5W 0.972(19) 2.08(3) 3.033(7) 167(5) .
O14 H14B O6W 0.997(19) 1.75(2) 2.735(6) 169(5) .
O15 H15A N6 0.985(19) 1.86(3) 2.795(4) 157(6) 2_545
O15 H15B O18 0.983(19) 1.97(3) 2.894(7) 155(6) 1_455
O15 H15B N10 0.983(19) 2.57(2) 3.542(8) 170(4) 1_455
O16 H16A N9 0.986(19) 1.70(2) 2.682(4) 178(6) 4_565
O16 H16B O17 0.96(2) 1.84(3) 2.777(7) 164(6) .
O16 H16B N10 0.96(2) 2.64(4) 3.440(8) 141(5) .
O1W H1A N2 0.98(2) 2.10(3) 3.005(4) 153(5) 1_656
O1W H1A O4 0.98(2) 2.26(5) 2.990(4) 130(4) 1_656
O1W H1B O12 0.979(19) 1.88(3) 2.838(4) 165(5) .
O2W H2A O17 0.969(19) 1.95(3) 2.882(8) 161(6) 2_645
O2W H2A O19 0.969(19) 2.50(4) 3.190(8) 128(4) 2_645
O2W H2A N10 0.969(19) 2.68(3) 3.558(10) 151(5) 2_645
O2W H2B N8 0.964(19) 2.22(5) 3.027(5) 141(6) 4_565
O3W H3A O2W 0.992(19) 2.09(4) 2.922(6) 140(4) .
O3W H3A O19 0.992(19) 2.52(4) 3.261(7) 132(4) 2_645
O3W H3B O2 0.985(19) 1.94(3) 2.873(4) 158(5) .
O3W H3B O10 0.985(19) 2.61(5) 3.095(5) 111(4) .
O4W H4A O1W 0.986(19) 1.94(3) 2.869(5) 155(5) 4_565
O4W H4B O6W 0.997(19) 2.07(3) 2.997(8) 153(5) 1_655
O5W H5B O8 1.052(19) 2.54(3) 3.517(6) 155(5) 2_545
O5W H5C O3W 1.03(2) 1.89(3) 2.902(7) 166(6) .
O6W H6A O18 1.010(19) 2.18(2) 3.185(9) 174(6) 1_455
O6W H6B O4W 0.97(2) 2.28(5) 2.997(8) 130(5) 1_455
